data_7716279
loop_
_publ_author_name
'Regueiro, Alejandro'
'Garc&#xed;a-L&#xf3;pez, V&#xed;ctor'
'Forment-Aliaga, Alicia'
'Clemente-Le&#xf3;n, Miguel'

_publ_section_title
;
 Chiral spin-crossover complexes based on an enantiopure Schiff base
 ligand with three chiral carbon centers.
;
_journal_issue 25
_journal_name_full 'Dalton transactions (Cambridge, England : 2003)'
_journal_page_first 10637
_journal_page_last 10643
_journal_paper_doi 10.1039/d4dt00924j
_journal_volume 53
_journal_year 2024
_chemical_formula_moiety 'C23 H26 Fe N6 O Se2'
_chemical_formula_sum 'C23 H26 Fe N6 O Se2'
_chemical_formula_weight 616.27
_space_group_crystal_system monoclinic
_space_group_IT_number 4
_space_group_name_Hall 'P 2yb'
_space_group_name_H-M_alt 'P 1 21 1'
_atom_sites_solution_hydrogens geom
_atom_sites_solution_primary dual
_audit_creation_date 2024-05-02
_audit_creation_method
;
Olex2 1.2
(compiled May 18 2018 14:05:52 for OlexSys, GUI svn.r5506)
;
_audit_update_record
;
2024-05-02 deposited with the CCDC.	2024-06-03 downloaded from the CCDC.
;
_cell_angle_alpha 90
_cell_angle_beta 97.425(5)
_cell_angle_gamma 90
_cell_formula_units_Z 2
_cell_length_a 8.9654(5)
_cell_length_b 14.6855(7)
_cell_length_c 9.9205(6)
_cell_measurement_reflns_used 3161
_cell_measurement_temperature 299.95(10)
_cell_measurement_theta_max 19.2750
_cell_measurement_theta_min 3.1850
_cell_volume 1295.19(12)
_computing_cell_refinement 'CrysAlisPro 1.171.41.109a (Rigaku OD, 2021)'
_computing_data_collection 'CrysAlisPro 1.171.41.109a (Rigaku OD, 2021)'
_computing_data_reduction 'CrysAlisPro 1.171.41.109a (Rigaku OD, 2021)'
_computing_molecular_graphics 'Olex2 (Dolomanov et al., 2009)'
_computing_publication_material 'Olex2 (Dolomanov et al., 2009)'
_computing_structure_refinement 'ShelXL (Sheldrick, 2015)'
_computing_structure_solution 'ShelXT (Sheldrick, 2015)'
_diffrn_ambient_environment air
_diffrn_ambient_temperature 299.95(10)
_diffrn_detector 'CCD plate'
_diffrn_detector_area_resol_mean 16.0267
_diffrn_detector_type Sapphire3
_diffrn_measured_fraction_theta_full 0.998
_diffrn_measured_fraction_theta_max 0.940
_diffrn_measurement_details
;
List of Runs (angles in degrees, time in seconds):

  # Type    Start    End  Width  t~exp~   \w     \q     \k     \f   Frames
#--------------------------------------------------------------------------
  1  \w    -37.00   6.00   1.00   15.00    --  -22.71 -77.00 -60.00   43
  2  \w      4.00  42.00   1.00   15.00    --  -22.71  77.00  30.00   38
  3  \w      3.00  33.00   1.00   15.00    --  -22.71  77.00-180.00   30
  4  \w    -91.00  -8.00   1.00   15.00    --  -22.71 -38.00 120.00   83
  5  \w    -44.00  46.00   1.00   15.00    --  -22.71  57.00 150.00   90
  6  \w    -34.00   9.00   1.00   15.00    --  -22.71 -77.00  60.00   43
  7  \w    -41.00   9.00   1.00   15.00    --  -22.71 -77.00-180.00   50
  8  \w     17.00  67.00   1.00   15.00    --   23.49 -99.00-150.00   50
  9  \w      2.00  90.00   1.00   15.00    --   23.49  57.00 -60.00   88
 10  \w    -15.00  67.00   1.00   15.00    --   23.49 -99.00  30.00   82
 11  \w    -45.00  37.00   1.00   15.00    --   23.49 -57.00 -90.00   82
 12  \w      2.00  93.00   1.00   15.00    --   23.49  57.00  60.00   91
;
_diffrn_measurement_device 'four-circle diffractometer'
_diffrn_measurement_device_type 'SuperNova, Single source at offset/far, Sapphire3'
_diffrn_measurement_method '\w scans'
_diffrn_orient_matrix_type 'CrysAlisPro convention (1999,Acta A55,543-557)'
_diffrn_orient_matrix_UB_11 -0.0639440000
_diffrn_orient_matrix_UB_12 -0.0140381000
_diffrn_orient_matrix_UB_13 -0.0447269000
_diffrn_orient_matrix_UB_21 0.0465485000
_diffrn_orient_matrix_UB_22 -0.0272810000
_diffrn_orient_matrix_UB_23 -0.0363147000
_diffrn_orient_matrix_UB_31 -0.0100042000
_diffrn_orient_matrix_UB_32 -0.0373110000
_diffrn_orient_matrix_UB_33 0.0434099000
_diffrn_radiation_monochromator mirror
_diffrn_radiation_probe x-ray
_diffrn_radiation_type MoK\a
_diffrn_radiation_wavelength 0.71073
_diffrn_reflns_av_R_equivalents 0.0709
_diffrn_reflns_av_unetI/netI 0.1114
_diffrn_reflns_Laue_measured_fraction_full 0.998
_diffrn_reflns_Laue_measured_fraction_max 0.940
_diffrn_reflns_limit_h_max 12
_diffrn_reflns_limit_h_min -12
_diffrn_reflns_limit_k_max 20
_diffrn_reflns_limit_k_min -20
_diffrn_reflns_limit_l_max 14
_diffrn_reflns_limit_l_min -13
_diffrn_reflns_number 21667
_diffrn_reflns_point_group_measured_fraction_full 0.999
_diffrn_reflns_point_group_measured_fraction_max 0.906
_diffrn_reflns_theta_full 25.242
_diffrn_reflns_theta_max 30.531
_diffrn_reflns_theta_min 2.774
_diffrn_source 'micro-focus sealed X-ray tube'
_diffrn_source_type 'SuperNova (Mo) X-ray Source'
_exptl_absorpt_coefficient_mu 3.419
_exptl_absorpt_correction_T_max 1.00000
_exptl_absorpt_correction_T_min 0.74845
_exptl_absorpt_correction_type multi-scan
_exptl_absorpt_process_details
;
CrysAlisPro 1.171.41.109a (Rigaku Oxford Diffraction, 2021)
Empirical absorption correction using spherical harmonics,
implemented in SCALE3 ABSPACK scaling algorithm.
;
_exptl_crystal_colour brown
_exptl_crystal_colour_primary brown
_exptl_crystal_density_diffrn 1.580
_exptl_crystal_description block
_exptl_crystal_F_000 616
_exptl_crystal_size_max 0.19
_exptl_crystal_size_mid 0.1
_exptl_crystal_size_min 0.1
_refine_diff_density_max 0.450
_refine_diff_density_min -0.360
_refine_diff_density_rms 0.062
_refine_ls_abs_structure_details
;
 Flack x determined using 997 quotients [(I+)-(I-)]/[(I+)+(I-)]
 (Parsons, Flack and Wagner, Acta Cryst. B69 (2013) 249-259).
;
_refine_ls_abs_structure_Flack 0.016(9)
_refine_ls_extinction_method none
_refine_ls_goodness_of_fit_ref 0.966
_refine_ls_hydrogen_treatment constr
_refine_ls_matrix_type full
_refine_ls_number_parameters 312
_refine_ls_number_reflns 7197
_refine_ls_number_restraints 9
_refine_ls_restrained_S_all 0.965
_refine_ls_R_factor_all 0.1777
_refine_ls_R_factor_gt 0.0595
_refine_ls_shift/su_max 0.000
_refine_ls_shift/su_mean 0.000
_refine_ls_structure_factor_coef Fsqd
_refine_ls_weighting_details 'w=1/[\s^2^(Fo^2^)+(0.0421P)^2^] where P=(Fo^2^+2Fc^2^)/3'
_refine_ls_weighting_scheme calc
_refine_ls_wR_factor_gt 0.0982
_refine_ls_wR_factor_ref 0.1339
_reflns_Friedel_coverage 0.862
_reflns_Friedel_fraction_full 0.999
_reflns_Friedel_fraction_max 0.870
_reflns_number_gt 3080
_reflns_number_total 7197
_reflns_threshold_expression 'I > 2\s(I)'
_cod_data_source_file d4dt00924j2.cif
_cod_data_source_block agrmor01_1a_vt_5_300_00_auto
_cod_depositor_comments 'Adding full bibliography for 7716275--7716292.cif.'
_cod_database_code 7716279
_shelx_shelxl_version_number 2018/1
_shelx_space_group_comment
;
The symmetry employed for this shelxl refinement is uniquely defined
by the following loop, which should always be used as a source of
symmetry information in preference to the above space-group names.
They are only intended as comments.
;
_shelx_estimated_absorpt_t_max 0.726
_shelx_estimated_absorpt_t_min 0.563
_reflns_odcompleteness_completeness 93.98
_reflns_odcompleteness_iscentric 1
_reflns_odcompleteness_theta 30.46
_olex2_refinement_description
;
1. Fixed Uiso
 At 1.2 times of:
  All C(H) groups, All C(H,H) groups, All N(H) groups
 At 1.5 times of:
  All C(H,H,H) groups
2. Restrained distances
 N006-C1 = N006-C00S
 1.29 with sigma of 0.02
 N1-C7 = N007-C00J = N007-C00P = N1-C4
 1.34 with sigma of 0.02
 N006-C00S = N006-C1
 1.29 with sigma of 0.02
3. Others
 Fixed Sof: N007(0.5) C00J(0.5) C00L(0.5) H00L(0.5) C00P(0.5) H00P(0.5)
 C00S(0.5) H00S(0.5) C00W(0.5) H00X(0.5) C00X(0.5) H00Y(0.5) N1(0.5) C4(0.5)
 H4(0.5) C5(0.5) H5(0.5) C6(0.5) H6(0.5) C7(0.5) C8(0.5) H8(0.5) C1(0.5) H1(0.5)
4.a Ternary CH refined with riding coordinates:
 N005(H005), C00D(H00D), C00F(H00F), C00M(H00M)
4.b Secondary CH2 refined with riding coordinates:
 C00H(H00A,H00B), C00K(H00C,H00E), C00N(H00H,H00J), C00O(H00K,H00N), C00V(H00V,
 H00W)
4.c Aromatic/amide H refined with riding coordinates:
 C00G(H00G), C00I(H00I), C00L(H00L), C00P(H00P), C00R(H00R), C00S(H00S),
 C00T(H00T), C00W(H00X), C00X(H00Y), C4(H4), C5(H5), C6(H6), C8(H8), C1(H1)
4.d Idealised Me refined as rotating group:
 C00U(H00O,H00Q,H00U)
;
_olex2_submission_special_instructions 'No special instructions were received'
_oxdiff_exptl_absorpt_empirical_details
;
Empirical correction (ABSPACK) includes:
- Absorption correction using spherical harmonics
- Frame scaling
;
_oxdiff_exptl_absorpt_empirical_full_max 1.234
_oxdiff_exptl_absorpt_empirical_full_min 0.808

loop_
_space_group_symop_operation_xyz
'x, y, z'
'-x, y+1/2, -z'

loop_
_atom_site_label
_atom_site_type_symbol
_atom_site_fract_x
_atom_site_fract_y
_atom_site_fract_z
_atom_site_U_iso_or_equiv
_atom_site_adp_type
_atom_site_occupancy
_atom_site_site_symmetry_order
_atom_site_calc_flag
_atom_site_refinement_flags_posn
_atom_site_refinement_flags_adp
_atom_site_refinement_flags_occupancy
_atom_site_disorder_assembly
_atom_site_disorder_group
Se01 Se 0.21483(13) 0.41656(8) 0.27048(12) 0.0904(4) Uani 1 1 d . . . . .
Fe02 Fe 0.55612(14) 0.51195(10) 0.68582(13) 0.0602(4) Uani 1 1 d . . . . .
Se03 Se 0.70197(17) 0.18550(8) 0.74718(13) 0.0998(5) Uani 1 1 d . . . . .
N004 N 0.6558(9) 0.5332(5) 0.8950(8) 0.063(2) Uani 1 1 d . . . . .
N005 N 0.3656(8) 0.5460(5) 0.7982(7) 0.0513(18) Uani 1 1 d . . . . .
H005 H 0.273424 0.517950 0.752544 0.062 Uiso 1 1 calc R . . . .
N006 N 0.5161(9) 0.6476(6) 0.6389(8) 0.062(2) Uani 1 1 d D . . . .
N007 N 0.743(2) 0.5354(15) 0.608(2) 0.071(8) Uiso 0.5 1 d D . P A 1
C008 C 0.2031(17) 0.3770(9) 0.8936(14) 0.095(4) Uani 1 1 d . . . . .
O009 O 0.1151(11) 0.4323(8) 0.8474(12) 0.138(4) Uani 1 1 d . . . . .
N00A N 0.4159(10) 0.4747(6) 0.5115(9) 0.077(3) Uani 1 1 d . . . . .
C00B C 0.5609(11) 0.5254(6) 0.9885(9) 0.060(2) Uani 1 1 d . . . . .
C00C C 0.3379(12) 0.4524(7) 0.4174(11) 0.062(3) Uani 1 1 d . . . . .
C00D C 0.3715(10) 0.6858(7) 0.6652(9) 0.057(2) Uani 1 1 d . . . . .
H00D H 0.293779 0.660662 0.596824 0.068 Uiso 1 1 calc R . . . .
N00E N 0.6258(13) 0.3791(7) 0.7097(10) 0.100(3) Uani 1 1 d . . . . .
C00F C 0.3450(10) 0.6468(6) 0.8030(8) 0.055(2) Uani 1 1 d . . . . .
H00F H 0.421893 0.671588 0.872487 0.065 Uiso 1 1 calc R . . . .
C00G C 0.8017(13) 0.5427(8) 0.9372(12) 0.082(3) Uani 1 1 d . . . . .
H00G H 0.868441 0.546291 0.873007 0.098 Uiso 1 1 calc R . . . .
C00H C 0.1909(10) 0.6765(7) 0.8370(10) 0.070(3) Uani 1 1 d . . . . .
H00A H 0.113177 0.649634 0.771974 0.084 Uiso 1 1 calc R . . . .
H00B H 0.177342 0.654178 0.926602 0.084 Uiso 1 1 calc R . . . .
C00I C 0.8563(17) 0.5472(8) 1.0711(16) 0.099(4) Uani 1 1 d . . . . .
H00I H 0.959189 0.553688 1.096771 0.118 Uiso 1 1 calc R . . . .
C00J C 0.753(6) 0.624(2) 0.568(4) 0.064(11) Uani 0.5 1 d D . P A 1
C00K C 0.3689(12) 0.4063(7) 0.9372(11) 0.076(3) Uani 1 1 d . . . . .
H00C H 0.400170 0.383092 1.027978 0.091 Uiso 1 1 calc R . . . .
H00E H 0.431180 0.377118 0.876753 0.091 Uiso 1 1 calc R . . . .
C00L C 0.982(3) 0.507(2) 0.527(3) 0.098(9) Uiso 0.5 1 d . . P A 1
H00L H 1.058211 0.466264 0.515750 0.117 Uiso 0.5 1 calc R . P A 1
C00M C 0.4002(10) 0.5077(7) 0.9373(8) 0.059(2) Uani 1 1 d . . . . .
H00M H 0.336896 0.537917 0.997253 0.071 Uiso 1 1 calc R . . . .
C00N C 0.1735(14) 0.7791(8) 0.8341(12) 0.092(4) Uani 1 1 d . . . . .
H00H H 0.072874 0.795342 0.851633 0.110 Uiso 1 1 calc R . . . .
H00J H 0.244818 0.806153 0.904653 0.110 Uiso 1 1 calc R . . . .
C00O C 0.2004(13) 0.8152(7) 0.6986(12) 0.084(3) Uani 1 1 d . . . . .
H00K H 0.191378 0.880985 0.698831 0.100 Uiso 1 1 calc R . . . .
H00N H 0.123696 0.791554 0.629461 0.100 Uiso 1 1 calc R . . . .
C00P C 0.860(3) 0.4803(18) 0.592(2) 0.080(7) Uiso 0.5 1 d D . P A 1
H00P H 0.859233 0.421285 0.626025 0.096 Uiso 0.5 1 calc R . P A 1
C00Q C 0.6567(13) 0.3036(9) 0.7256(10) 0.075(3) Uani 1 1 d . . . . .
C00R C 0.6092(16) 0.5308(7) 1.1251(11) 0.087(4) Uani 1 1 d . . . . .
H00R H 0.542068 0.526833 1.189003 0.105 Uiso 1 1 calc R . . . .
C00S C 0.594(4) 0.701(3) 0.573(6) 0.049(9) Uani 0.5 1 d D . P A 2
H00S H 0.565846 0.760437 0.548020 0.059 Uiso 0.5 1 calc R . P A 2
C00T C 0.766(2) 0.5425(8) 1.1651(13) 0.102(5) Uani 1 1 d . . . . .
H00T H 0.803551 0.546936 1.256592 0.122 Uiso 1 1 calc R . . . .
C00U C 0.1637(17) 0.2815(9) 0.9152(16) 0.144(6) Uani 1 1 d . . . . .
H00O H 0.057115 0.273493 0.892275 0.217 Uiso 1 1 calc GR . . . .
H00Q H 0.192359 0.265595 1.008796 0.217 Uiso 1 1 calc GR . . . .
H00U H 0.215688 0.242947 0.858516 0.217 Uiso 1 1 calc GR . . . .
C00V C 0.3532(13) 0.7896(7) 0.6628(10) 0.073(3) Uani 1 1 d . . . . .
H00V H 0.430676 0.816987 0.727508 0.088 Uiso 1 1 calc R . . . .
H00W H 0.364597 0.812555 0.573062 0.088 Uiso 1 1 calc R . . . .
C00W C 0.987(2) 0.600(2) 0.478(2) 0.057(6) Uiso 0.5 1 d . . P A 1
H00X H 1.064416 0.621218 0.432635 0.068 Uiso 0.5 1 calc R . P A 1
C00X C 0.874(3) 0.6536(19) 0.502(3) 0.081(7) Uiso 0.5 1 d . . P A 1
H00Y H 0.874473 0.713971 0.474010 0.098 Uiso 0.5 1 calc R . P A 1
N1 N 0.752(2) 0.5685(15) 0.584(2) 0.042(5) Uiso 0.5 1 d D . P A 2
C4 C 0.874(2) 0.5228(16) 0.563(2) 0.062(6) Uiso 0.5 1 d D . P A 2
H4 H 0.880496 0.462612 0.592218 0.075 Uiso 0.5 1 calc R . P A 2
C5 C 0.969(3) 0.6498(17) 0.456(2) 0.071(7) Uiso 0.5 1 d . . P A 2
H5 H 1.043034 0.676551 0.411360 0.085 Uiso 0.5 1 calc R . P A 2
C6 C 0.989(3) 0.555(2) 0.502(2) 0.054(6) Uiso 0.5 1 d . . P A 2
H6 H 1.073102 0.521015 0.491146 0.064 Uiso 0.5 1 calc R . P A 2
C7 C 0.740(6) 0.656(2) 0.539(3) 0.049(8) Uani 0.5 1 d D . P A 2
C8 C 0.841(2) 0.7015(16) 0.478(2) 0.065(6) Uiso 0.5 1 d . . P A 2
H8 H 0.828169 0.762076 0.451201 0.078 Uiso 0.5 1 calc R . P A 2
C1 C 0.629(4) 0.678(3) 0.586(7) 0.079(16) Uani 0.5 1 d D . P A 1
H1 H 0.628944 0.738219 0.557449 0.095 Uiso 0.5 1 calc R . P A 1

loop_
_atom_site_aniso_label
_atom_site_aniso_U_11
_atom_site_aniso_U_22
_atom_site_aniso_U_33
_atom_site_aniso_U_23
_atom_site_aniso_U_13
_atom_site_aniso_U_12
Se01 0.0780(8) 0.1120(10) 0.0765(7) -0.0222(7) -0.0081(6) 0.0028(7)
Fe02 0.0514(7) 0.0711(8) 0.0565(8) -0.0117(7) 0.0006(6) 0.0103(8)
Se03 0.1360(12) 0.0750(8) 0.0896(9) 0.0025(6) 0.0193(8) 0.0022(8)
N004 0.056(5) 0.062(5) 0.065(5) -0.013(4) -0.015(4) 0.009(4)
N005 0.043(4) 0.058(5) 0.050(4) 0.001(3) -0.004(3) -0.002(3)
N006 0.048(5) 0.086(6) 0.055(5) -0.010(4) 0.012(4) -0.018(4)
C008 0.110(12) 0.072(9) 0.104(10) 0.000(7) 0.023(9) -0.011(8)
O009 0.089(7) 0.113(8) 0.205(11) 0.044(8) -0.003(7) -0.016(6)
N00A 0.081(7) 0.079(6) 0.067(6) -0.015(5) -0.001(5) 0.011(5)
C00B 0.070(6) 0.053(6) 0.050(5) -0.002(5) -0.016(5) 0.016(5)
C00C 0.060(6) 0.056(6) 0.074(7) -0.004(5) 0.022(6) 0.017(5)
C00D 0.059(6) 0.055(6) 0.056(5) -0.011(5) 0.004(5) -0.010(5)
N00E 0.129(9) 0.081(7) 0.082(7) -0.014(6) -0.015(6) 0.023(7)
C00F 0.057(6) 0.057(6) 0.049(5) -0.003(4) 0.005(4) 0.000(5)
C00G 0.055(7) 0.098(9) 0.087(8) -0.013(7) -0.008(6) 0.006(5)
C00H 0.053(6) 0.087(8) 0.072(6) 0.006(6) 0.017(5) 0.010(6)
C00I 0.101(11) 0.074(8) 0.107(11) -0.010(8) -0.040(9) 0.007(7)
C00J 0.07(2) 0.09(3) 0.041(17) 0.029(16) 0.012(15) -0.04(2)
C00K 0.083(7) 0.071(7) 0.077(7) 0.015(6) 0.016(6) 0.001(6)
C00M 0.067(6) 0.057(6) 0.054(5) 0.007(5) 0.007(5) 0.011(6)
C00N 0.094(9) 0.088(9) 0.095(9) -0.005(7) 0.016(7) 0.035(7)
C00O 0.101(9) 0.054(7) 0.092(9) -0.008(6) -0.005(7) 0.027(6)
C00Q 0.086(8) 0.087(9) 0.052(6) -0.015(6) 0.008(5) -0.005(7)
C00R 0.126(11) 0.067(8) 0.063(7) 0.002(5) -0.008(7) -0.004(7)
C00S 0.030(13) 0.05(2) 0.071(19) -0.011(13) 0.007(15) 0.009(14)
C00T 0.147(14) 0.077(8) 0.067(8) 0.003(7) -0.041(9) 0.010(8)
C00U 0.165(15) 0.078(9) 0.189(16) -0.002(10) 0.014(12) -0.062(10)
C00V 0.096(9) 0.059(7) 0.064(7) 0.000(5) 0.009(6) -0.007(6)
C7 0.053(15) 0.07(2) 0.027(15) 0.002(13) 0.010(13) 0.000(19)
C1 0.08(3) 0.05(2) 0.10(3) -0.009(19) 0.00(3) 0.01(2)

loop_
_atom_type_symbol
_atom_type_description
_atom_type_scat_dispersion_real
_atom_type_scat_dispersion_imag
_atom_type_scat_source
C C 0.0033 0.0016 'International Tables Vol C Tables 4.2.6.8 and 6.1.1.4'
H H 0.0000 0.0000 'International Tables Vol C Tables 4.2.6.8 and 6.1.1.4'
Fe Fe 0.3463 0.8444 'International Tables Vol C Tables 4.2.6.8 and 6.1.1.4'
N N 0.0061 0.0033 'International Tables Vol C Tables 4.2.6.8 and 6.1.1.4'
O O 0.0106 0.0060 'International Tables Vol C Tables 4.2.6.8 and 6.1.1.4'
Se Se -0.0929 2.2259 'International Tables Vol C Tables 4.2.6.8 and 6.1.1.4'

loop_
_geom_angle_atom_site_label_1
_geom_angle_atom_site_label_2
_geom_angle_atom_site_label_3
_geom_angle
_geom_angle_site_symmetry_1
_geom_angle_site_symmetry_3
_geom_angle_publ_flag
N004 Fe02 N005 74.7(3) . . ?
N004 Fe02 N1 97.1(5) . . ?
N005 Fe02 N1 145.5(5) . . ?
N006 Fe02 N004 96.6(3) . . ?
N006 Fe02 N005 76.9(3) . . ?
N006 Fe02 N00A 89.9(3) . . ?
N006 Fe02 N1 70.8(6) . . ?
N007 Fe02 N004 94.7(6) . . ?
N007 Fe02 N005 155.6(6) . . ?
N007 Fe02 N006 82.8(7) . . ?
N007 Fe02 N00A 100.1(6) . . ?
N007 Fe02 N00E 87.1(7) . . ?
N00A Fe02 N004 164.5(4) . . ?
N00A Fe02 N005 93.2(3) . . ?
N00A Fe02 N1 98.3(5) . . ?
N00E Fe02 N004 86.9(3) . . ?
N00E Fe02 N005 113.6(4) . . ?
N00E Fe02 N006 169.6(4) . . ?
N00E Fe02 N00A 89.3(4) . . ?
N00E Fe02 N1 99.0(6) . . ?
C00B N004 Fe02 115.3(6) . . ?
C00G N004 Fe02 125.7(8) . . ?
C00G N004 C00B 118.6(8) . . ?
Fe02 N005 H005 109.4 . . ?
C00F N005 Fe02 110.3(5) . . ?
C00F N005 H005 109.4 . . ?
C00M N005 Fe02 107.4(5) . . ?
C00M N005 H005 109.4 . . ?
C00M N005 C00F 111.0(7) . . ?
C00D N006 Fe02 117.4(6) . . ?
C00S N006 Fe02 127.9(19) . . ?
C00S N006 C00D 114.1(19) . . ?
C1 N006 Fe02 108(2) . . ?
C1 N006 C00D 135(2) . . ?
C00J N007 Fe02 112(3) . . ?
C00P N007 Fe02 131.1(19) . . ?
C00P N007 C00J 117(3) . . ?
O009 C008 C00K 119.0(11) . . ?
O009 C008 C00U 123.4(14) . . ?
C00U C008 C00K 117.6(13) . . ?
C00C N00A Fe02 178.3(9) . . ?
N004 C00B C00M 116.9(7) . . ?
N004 C00B C00R 122.0(10) . . ?
C00R C00B C00M 121.1(10) . . ?
N00A C00C Se01 179.5(11) . . ?
N006 C00D H00D 107.4 . . ?
N006 C00D C00F 105.0(8) . . ?
N006 C00D C00V 118.3(8) . . ?
C00F C00D H00D 107.4 . . ?
C00F C00D C00V 111.0(7) . . ?
C00V C00D H00D 107.4 . . ?
C00Q N00E Fe02 175.9(11) . . ?
N005 C00F C00D 108.0(7) . . ?
N005 C00F H00F 108.2 . . ?
N005 C00F C00H 114.2(8) . . ?
C00D C00F H00F 108.2 . . ?
C00H C00F C00D 109.9(7) . . ?
C00H C00F H00F 108.2 . . ?
N004 C00G H00G 119.0 . . ?
N004 C00G C00I 122.0(12) . . ?
C00I C00G H00G 119.0 . . ?
C00F C00H H00A 109.2 . . ?
C00F C00H H00B 109.2 . . ?
H00A C00H H00B 107.9 . . ?
C00N C00H C00F 112.0(8) . . ?
C00N C00H H00A 109.2 . . ?
C00N C00H H00B 109.2 . . ?
C00G C00I H00I 119.6 . . ?
C00T C00I C00G 120.9(14) . . ?
C00T C00I H00I 119.6 . . ?
N007 C00J C00X 121(4) . . ?
N007 C00J C1 115(4) . . ?
C1 C00J C00X 123(3) . . ?
C008 C00K H00C 108.2 . . ?
C008 C00K H00E 108.2 . . ?
H00C C00K H00E 107.4 . . ?
C00M C00K C008 116.2(9) . . ?
C00M C00K H00C 108.2 . . ?
C00M C00K H00E 108.2 . . ?
C00P C00L H00L 120.6 . . ?
C00P C00L C00W 119(2) . . ?
C00W C00L H00L 120.6 . . ?
N005 C00M C00B 109.1(7) . . ?
N005 C00M C00K 110.8(8) . . ?
N005 C00M H00M 108.9 . . ?
C00B C00M C00K 110.1(8) . . ?
C00B C00M H00M 108.9 . . ?
C00K C00M H00M 108.9 . . ?
C00H C00N H00H 109.7 . . ?
C00H C00N H00J 109.7 . . ?
H00H C00N H00J 108.2 . . ?
C00O C00N C00H 110.0(8) . . ?
C00O C00N H00H 109.7 . . ?
C00O C00N H00J 109.7 . . ?
C00N C00O H00K 109.1 . . ?
C00N C00O H00N 109.1 . . ?
C00N C00O C00V 112.4(9) . . ?
H00K C00O H00N 107.9 . . ?
C00V C00O H00K 109.1 . . ?
C00V C00O H00N 109.1 . . ?
N007 C00P C00L 124(3) . . ?
N007 C00P H00P 118.2 . . ?
C00L C00P H00P 118.2 . . ?
N00E C00Q Se03 178.8(11) . . ?
C00B C00R H00R 121.4 . . ?
C00B C00R C00T 117.2(12) . . ?
C00T C00R H00R 121.4 . . ?
N006 C00S H00S 123.9 . . ?
N006 C00S C7 112(3) . . ?
C7 C00S H00S 123.9 . . ?
C00I C00T C00R 119.2(12) . . ?
C00I C00T H00T 120.4 . . ?
C00R C00T H00T 120.4 . . ?
C008 C00U H00O 109.5 . . ?
C008 C00U H00Q 109.5 . . ?
C008 C00U H00U 109.5 . . ?
H00O C00U H00Q 109.5 . . ?
H00O C00U H00U 109.5 . . ?
H00Q C00U H00U 109.5 . . ?
C00D C00V H00V 109.6 . . ?
C00D C00V H00W 109.6 . . ?
C00O C00V C00D 110.1(8) . . ?
C00O C00V H00V 109.6 . . ?
C00O C00V H00W 109.6 . . ?
H00V C00V H00W 108.2 . . ?
C00L C00W H00X 122.0 . . ?
C00X C00W C00L 116(2) . . ?
C00X C00W H00X 122.0 . . ?
C00J C00X H00Y 118.3 . . ?
C00W C00X C00J 123(3) . . ?
C00W C00X H00Y 118.3 . . ?
C4 N1 Fe02 125.6(18) . . ?
C4 N1 C7 117(3) . . ?
C7 N1 Fe02 117(2) . . ?
N1 C4 H4 117.0 . . ?
N1 C4 C6 126(2) . . ?
C6 C4 H4 117.0 . . ?
C6 C5 H5 119.2 . . ?
C8 C5 H5 119.2 . . ?
C8 C5 C6 122(2) . . ?
C4 C6 C5 114(2) . . ?
C4 C6 H6 122.9 . . ?
C5 C6 H6 122.9 . . ?
N1 C7 C00S 112(3) . . ?
C8 C7 C00S 122(2) . . ?
C8 C7 N1 126(4) . . ?
C5 C8 H8 122.8 . . ?
C7 C8 C5 114(2) . . ?
C7 C8 H8 122.8 . . ?
N006 C1 C00J 122(3) . . ?
N006 C1 H1 118.8 . . ?
C00J C1 H1 118.8 . . ?

loop_
_geom_bond_atom_site_label_1
_geom_bond_atom_site_label_2
_geom_bond_distance
_geom_bond_site_symmetry_2
_geom_bond_publ_flag
Se01 C00C 1.790(12) . ?
Fe02 N004 2.173(7) . ?
Fe02 N005 2.214(7) . ?
Fe02 N006 2.066(9) . ?
Fe02 N007 1.961(19) . ?
Fe02 N00A 2.075(10) . ?
Fe02 N00E 2.053(11) . ?
Fe02 N1 2.29(2) . ?
Se03 C00Q 1.788(13) . ?
N004 C00B 1.343(12) . ?
N004 C00G 1.328(12) . ?
N005 H005 0.9800 . ?
N005 C00F 1.493(10) . ?
N005 C00M 1.486(10) . ?
N006 C00D 1.467(11) . ?
N006 C00S 1.289(17) . ?
N006 C1 1.283(18) . ?
N007 C00J 1.36(2) . ?
N007 C00P 1.35(2) . ?
C008 O009 1.182(15) . ?
C008 C00K 1.553(17) . ?
C008 C00U 1.470(17) . ?
N00A C00C 1.140(11) . ?
C00B C00M 1.487(12) . ?
C00B C00R 1.371(13) . ?
C00D H00D 0.9800 . ?
C00D C00F 1.529(12) . ?
C00D C00V 1.533(13) . ?
N00E C00Q 1.149(12) . ?
C00F H00F 0.9800 . ?
C00F C00H 1.528(12) . ?
C00G H00G 0.9300 . ?
C00G C00I 1.356(16) . ?
C00H H00A 0.9700 . ?
C00H H00B 0.9700 . ?
C00H C00N 1.515(15) . ?
C00I H00I 0.9300 . ?
C00I C00T 1.316(18) . ?
C00J C00X 1.41(5) . ?
C00J C1 1.39(6) . ?
C00K H00C 0.9700 . ?
C00K H00E 0.9700 . ?
C00K C00M 1.515(14) . ?
C00L H00L 0.9300 . ?
C00L C00P 1.39(3) . ?
C00L C00W 1.46(4) . ?
C00M H00M 0.9800 . ?
C00N H00H 0.9700 . ?
C00N H00J 0.9700 . ?
C00N C00O 1.493(14) . ?
C00O H00K 0.9700 . ?
C00O H00N 0.9700 . ?
C00O C00V 1.507(14) . ?
C00P H00P 0.9300 . ?
C00R H00R 0.9300 . ?
C00R C00T 1.417(17) . ?
C00S H00S 0.9300 . ?
C00S C7 1.54(6) . ?
C00T H00T 0.9300 . ?
C00U H00O 0.9600 . ?
C00U H00Q 0.9600 . ?
C00U H00U 0.9600 . ?
C00V H00V 0.9700 . ?
C00V H00W 0.9700 . ?
C00W H00X 0.9300 . ?
C00W C00X 1.33(3) . ?
C00X H00Y 0.9300 . ?
N1 C4 1.324(19) . ?
N1 C7 1.36(2) . ?
C4 H4 0.9300 . ?
C4 C6 1.35(3) . ?
C5 H5 0.9300 . ?
C5 C6 1.46(4) . ?
C5 C8 1.42(3) . ?
C6 H6 0.9300 . ?
C7 C8 1.33(5) . ?
C8 H8 0.9300 . ?
C1 H1 0.9300 . ?
